data_7159872
loop_
_publ_author_name
'Shaikh, Aijaz'
'Sahoo, Satyajit'
'Marder, Seth R.'
'Barlow, Stephen'
'Mohapatra, Swagat K.'

_publ_section_title
;
 Reductive dimerization of benzothiazolium salts.
;
_journal_issue 10
_journal_name_full 'Organic &amp; biomolecular chemistry'
_journal_page_first 2115
_journal_page_last 2123
_journal_paper_doi 10.1039/d3ob01871g
_journal_volume 22
_journal_year 2024
_chemical_formula_sum 'C32 H34 N4 S2'
_chemical_formula_weight 538.75
_space_group_crystal_system triclinic
_space_group_IT_number 2
_space_group_name_Hall '-P 1'
_space_group_name_H-M_alt 'P -1'
_atom_sites_solution_hydrogens geom
_audit_creation_method SHELXL-2019/1
_audit_update_record
;
2023-09-08 deposited with the CCDC.	2024-01-24 downloaded from the CCDC.
;
_cell_angle_alpha 99.778(3)
_cell_angle_beta 108.497(3)
_cell_angle_gamma 113.542(3)
_cell_formula_units_Z 2
_cell_length_a 11.0557(11)
_cell_length_b 11.7243(12)
_cell_length_c 13.4222(14)
_cell_measurement_reflns_used 5519
_cell_measurement_temperature 273(2)
_cell_measurement_theta_max 27.58
_cell_measurement_theta_min 2.22
_cell_volume 1421.9(3)
_computing_cell_refinement 'Bruker SAINT'
_computing_data_collection 'Bruker APEX2'
_computing_data_reduction 'Bruker SAINT'
_computing_molecular_graphics 'Bruker SHELXTL'
_computing_publication_material 'Bruker SHELXTL'
_computing_structure_refinement 'SHELXL-2019/1 (Sheldrick, 2019)'
_computing_structure_solution 'SHELXS-97 (Sheldrick 2008)'
_diffrn_ambient_temperature 273(2)
_diffrn_measured_fraction_theta_full 0.997
_diffrn_measured_fraction_theta_max 0.994
_diffrn_measurement_device_type 'Bruker APEX-II CCD'
_diffrn_measurement_method '\f and \w scans'
_diffrn_radiation_type MoK\a
_diffrn_radiation_wavelength 0.71073
_diffrn_reflns_av_R_equivalents 0.0809
_diffrn_reflns_av_unetI/netI 0.0685
_diffrn_reflns_Laue_measured_fraction_full 0.997
_diffrn_reflns_Laue_measured_fraction_max 0.994
_diffrn_reflns_limit_h_max 14
_diffrn_reflns_limit_h_min -14
_diffrn_reflns_limit_k_max 15
_diffrn_reflns_limit_k_min -15
_diffrn_reflns_limit_l_max 17
_diffrn_reflns_limit_l_min -17
_diffrn_reflns_number 31189
_diffrn_reflns_point_group_measured_fraction_full 0.997
_diffrn_reflns_point_group_measured_fraction_max 0.994
_diffrn_reflns_theta_full 25.242
_diffrn_reflns_theta_max 27.551
_diffrn_reflns_theta_min 2.905
_exptl_absorpt_coefficient_mu 0.215
_exptl_absorpt_correction_T_max 0.966
_exptl_absorpt_correction_T_min 0.947
_exptl_absorpt_correction_type multi-scan
_exptl_absorpt_process_details
;
Krause, L., Herbst-Irmer, R., Sheldrick G.M. & Stalke D.,
 J. Appl. Cryst. 48 (2015) 3-10
;
_exptl_crystal_colour Yellow
_exptl_crystal_density_diffrn 1.258
_exptl_crystal_description Block
_exptl_crystal_F_000 572.0
_exptl_crystal_size_max 0.26
_exptl_crystal_size_mid 0.21
_exptl_crystal_size_min 0.16
_refine_diff_density_max 0.413
_refine_diff_density_min -0.415
_refine_diff_density_rms 0.053
_refine_ls_extinction_method none
_refine_ls_goodness_of_fit_ref 1.029
_refine_ls_hydrogen_treatment constr
_refine_ls_matrix_type full
_refine_ls_number_parameters 349
_refine_ls_number_reflns 6534
_refine_ls_number_restraints 0
_refine_ls_restrained_S_all 1.029
_refine_ls_R_factor_all 0.1299
_refine_ls_R_factor_gt 0.0597
_refine_ls_shift/su_max 0.000
_refine_ls_shift/su_mean 0.000
_refine_ls_structure_factor_coef Fsqd
_refine_ls_weighting_details 'w=1/[\s^2^(Fo^2^)+(0.1000P)^2^+0.5914P] where P=(Fo^2^+2Fc^2^)/3'
_refine_ls_weighting_scheme calc
_refine_ls_wR_factor_gt 0.1479
_refine_ls_wR_factor_ref 0.2129
_reflns_Friedel_coverage 0.000
_reflns_number_gt 3659
_reflns_number_total 6572
_reflns_threshold_expression 'I > 2\s(I)'
_cod_data_source_file d3ob01871g2.cif
_cod_data_source_block N_MBT2
_cod_depositor_comments
;
The following automatic conversions were performed:

data item '_exptl_absorpt_correction_type' value 'Multi-scan' was
changed to 'multi-scan' in accordance with the
/home/data/users/saulius/crontab/automatic-downloads/current/RSC/lib/dictionaries/cif_core.dic
dictionary named 'cif_core.dic' version 2.4.2 last updated on
2011-04-26.

Automatic conversion script
Id: cif_fix_values 8170 2020-07-09 18:12:32Z antanas 
;
_cod_database_code 7159872
_shelx_shelxl_version_number 2019/1
_shelx_space_group_comment
;
The symmetry employed for this shelxl refinement is uniquely defined
by the following loop, which should always be used as a source of
symmetry information in preference to the above space-group names.
They are only intended as comments.
;

loop_
_space_group_symop_operation_xyz
'x, y, z'
'-x, -y, -z'

loop_
_atom_site_label
_atom_site_type_symbol
_atom_site_fract_x
_atom_site_fract_y
_atom_site_fract_z
_atom_site_U_iso_or_equiv
_atom_site_adp_type
_atom_site_occupancy
_atom_site_site_symmetry_order
_atom_site_calc_flag
_atom_site_refinement_flags_posn
_atom_site_refinement_flags_adp
_atom_site_refinement_flags_occupancy
_atom_site_disorder_assembly
_atom_site_disorder_group
S2 S 0.14229(9) 0.09183(8) 0.64264(7) 0.0485(2) Uani 1 1 d . . . . .
S1 S 0.59140(9) 0.38113(9) 0.71148(7) 0.0578(3) Uani 1 1 d . . . . .
N1 N 0.3754(3) 0.3148(2) 0.80916(19) 0.0450(6) Uani 1 1 d . . . . .
N2 N 0.4332(3) 0.1181(3) 0.6758(2) 0.0502(6) Uani 1 1 d . . . . .
C24 C 0.2576(3) 0.3401(3) 0.6310(2) 0.0435(7) Uani 1 1 d . . . . .
N3 N 0.1523(4) 0.5853(3) 0.4636(3) 0.0693(9) Uani 1 1 d . . . . .
C23 C 0.3083(3) 0.2547(3) 0.6870(2) 0.0412(7) Uani 1 1 d . . . . .
C6 C 0.3703(4) 0.0494(3) 0.7363(2) 0.0489(8) Uani 1 1 d . . . . .
C1 C 0.2316(4) 0.0252(3) 0.7264(3) 0.0475(7) Uani 1 1 d . . . . .
C29 C 0.3313(3) 0.4771(3) 0.6808(3) 0.0472(7) Uani 1 1 d . . . . .
H29 H 0.405774 0.515572 0.752689 0.057 Uiso 1 1 calc R U . . .
C7 C 0.4118(3) 0.2241(3) 0.6435(2) 0.0441(7) Uani 1 1 d . . . . .
C22 C 0.5126(3) 0.3379(3) 0.8797(3) 0.0479(7) Uani 1 1 d . . . . .
C32 C 0.2756(4) 0.3161(3) 0.8587(3) 0.0570(8) Uani 1 1 d . . . . .
H32A H 0.234442 0.234884 0.872971 0.085 Uiso 1 1 calc R U . . .
H32B H 0.198826 0.324981 0.808041 0.085 Uiso 1 1 calc R U . . .
H32C H 0.327884 0.389320 0.927649 0.085 Uiso 1 1 calc R U . . .
C8 C 0.3602(4) 0.1919(3) 0.5173(3) 0.0497(8) Uani 1 1 d . . . . .
C27 C 0.1855(4) 0.5052(3) 0.5184(3) 0.0498(8) Uani 1 1 d . . . . .
C25 C 0.1433(4) 0.2877(3) 0.5246(3) 0.0503(8) Uani 1 1 d . . . . .
H25 H 0.089380 0.196322 0.489652 0.060 Uiso 1 1 calc R U . . .
C28 C 0.2971(4) 0.5575(3) 0.6267(3) 0.0516(8) Uani 1 1 d . . . . .
H28 H 0.349402 0.648653 0.662973 0.062 Uiso 1 1 calc R U . . .
C26 C 0.1077(4) 0.3664(3) 0.4697(3) 0.0526(8) Uani 1 1 d . . . . .
H26 H 0.030705 0.327233 0.398890 0.063 Uiso 1 1 calc R U . . .
C5 C 0.4413(4) -0.0030(3) 0.8058(3) 0.0632(9) Uani 1 1 d . . . . .
H5 H 0.535434 0.015229 0.816767 0.076 Uiso 1 1 calc R U . . .
C17 C 0.6269(4) 0.3750(3) 0.8468(3) 0.0544(8) Uani 1 1 d . . . . .
C21 C 0.5444(4) 0.3314(3) 0.9880(3) 0.0566(8) Uani 1 1 d . . . . .
H21 H 0.470540 0.304870 1.011924 0.068 Uiso 1 1 calc R U . . .
C2 C 0.1647(5) -0.0515(3) 0.7814(3) 0.0641(10) Uani 1 1 d . . . . .
H2 H 0.073173 -0.065826 0.775072 0.077 Uiso 1 1 calc R U . . .
C9 C 0.2675(4) 0.0615(4) 0.4460(3) 0.0569(8) Uani 1 1 d . . . . .
H9 H 0.240877 -0.005069 0.476490 0.068 Uiso 1 1 calc R U . . .
C16 C 0.5492(4) 0.1002(4) 0.6579(3) 0.0674(10) Uani 1 1 d . . . . .
H16A H 0.638863 0.152282 0.724357 0.101 Uiso 1 1 calc R U . . .
H16B H 0.561124 0.128151 0.596798 0.101 Uiso 1 1 calc R U . . .
H16C H 0.523852 0.008520 0.640708 0.101 Uiso 1 1 calc R U . . .
C4 C 0.3725(6) -0.0810(4) 0.8576(3) 0.0762(12) Uani 1 1 d . . . . .
H4 H 0.420097 -0.116881 0.901439 0.091 Uiso 1 1 calc R U . . .
C13 C 0.3981(4) 0.2878(4) 0.4683(3) 0.0630(9) Uani 1 1 d . . . . .
H13 H 0.460227 0.375977 0.513648 0.076 Uiso 1 1 calc R U . . .
C20 C 0.6841(5) 0.3639(4) 1.0595(3) 0.0687(11) Uani 1 1 d . . . . .
H20 H 0.703366 0.361480 1.131575 0.082 Uiso 1 1 calc R U . . .
C10 C 0.2136(4) 0.0279(4) 0.3311(3) 0.0680(10) Uani 1 1 d . . . . .
H10 H 0.150627 -0.060178 0.285804 0.082 Uiso 1 1 calc R U . . .
C18 C 0.7656(4) 0.4041(4) 0.9188(3) 0.0741(11) Uani 1 1 d . . . . .
H18 H 0.839733 0.426865 0.895061 0.089 Uiso 1 1 calc R U . . .
N4 N 0.1977(5) 0.0909(6) 0.1656(3) 0.1162(16) Uani 1 1 d . . . . .
C11 C 0.2525(4) 0.1247(5) 0.2825(3) 0.0782(12) Uani 1 1 d . . . . .
C3 C 0.2353(6) -0.1069(4) 0.8458(3) 0.0767(12) Uani 1 1 d . . . . .
H3 H 0.189835 -0.160900 0.880532 0.092 Uiso 1 1 calc R U . . .
C12 C 0.3460(4) 0.2554(5) 0.3540(3) 0.0809(13) Uani 1 1 d . . . . .
H12 H 0.373721 0.322200 0.323848 0.097 Uiso 1 1 calc R U . . .
C19 C 0.7940(5) 0.3994(4) 1.0256(4) 0.0815(12) Uani 1 1 d . . . . .
H19 H 0.887286 0.420312 1.074086 0.098 Uiso 1 1 calc R U . . .
C30 C 0.0514(5) 0.5308(4) 0.3466(3) 0.0786(12) Uani 1 1 d . . . . .
H30A H 0.089939 0.494683 0.302977 0.118 Uiso 1 1 calc R U . . .
H30B H 0.037971 0.599363 0.322966 0.118 Uiso 1 1 calc R U . . .
H30C H -0.040663 0.462061 0.336289 0.118 Uiso 1 1 calc R U . . .
C31 C 0.2363(5) 0.7271(4) 0.5151(4) 0.0801(12) Uani 1 1 d . . . . .
H31A H 0.225375 0.753467 0.582055 0.120 Uiso 1 1 calc R U . . .
H31B H 0.202198 0.767506 0.464259 0.120 Uiso 1 1 calc R U . . .
H31C H 0.337286 0.754875 0.533400 0.120 Uiso 1 1 calc R U . . .
C14 C 0.1236(7) -0.0490(8) 0.0974(4) 0.137(3) Uani 1 1 d . . . . .
H14A H 0.092102 -0.057874 0.019794 0.205 Uiso 1 1 calc R U . . .
H14B H 0.040557 -0.097171 0.110936 0.205 Uiso 1 1 calc R U . . .
H14C H 0.189693 -0.083873 0.116767 0.205 Uiso 1 1 calc R U . . .
C15 C 0.2670(7) 0.1817(9) 0.1202(4) 0.207(5) Uani 1 1 d . . . . .
H15A H 0.240359 0.250223 0.126543 0.311 Uiso 1 1 calc R U . . .
H15B H 0.237382 0.137071 0.042883 0.311 Uiso 1 1 calc R U . . .
H15C H 0.370742 0.219956 0.160094 0.311 Uiso 1 1 calc R U . . .

loop_
_atom_site_aniso_label
_atom_site_aniso_U_11
_atom_site_aniso_U_22
_atom_site_aniso_U_33
_atom_site_aniso_U_23
_atom_site_aniso_U_13
_atom_site_aniso_U_12
S2 0.0412(4) 0.0444(4) 0.0493(5) 0.0134(3) 0.0174(4) 0.0138(3)
S1 0.0417(5) 0.0665(6) 0.0559(5) 0.0266(4) 0.0199(4) 0.0164(4)
N1 0.0453(15) 0.0472(14) 0.0357(13) 0.0105(11) 0.0155(12) 0.0190(12)
N2 0.0517(16) 0.0588(16) 0.0531(15) 0.0247(13) 0.0269(13) 0.0327(14)
C24 0.0401(16) 0.0422(16) 0.0464(17) 0.0139(13) 0.0190(14) 0.0186(14)
N3 0.077(2) 0.0617(18) 0.070(2) 0.0322(16) 0.0219(17) 0.0381(17)
C23 0.0379(16) 0.0400(15) 0.0411(15) 0.0116(12) 0.0166(13) 0.0158(13)
C6 0.058(2) 0.0422(16) 0.0382(16) 0.0105(13) 0.0153(15) 0.0220(15)
C1 0.056(2) 0.0384(15) 0.0425(16) 0.0113(13) 0.0213(15) 0.0187(15)
C29 0.0446(18) 0.0450(17) 0.0426(17) 0.0123(14) 0.0149(14) 0.0172(14)
C7 0.0400(16) 0.0503(17) 0.0412(16) 0.0163(13) 0.0174(14) 0.0208(14)
C22 0.0480(19) 0.0392(16) 0.0418(16) 0.0099(13) 0.0119(14) 0.0151(14)
C32 0.063(2) 0.059(2) 0.0524(19) 0.0170(16) 0.0316(17) 0.0279(18)
C8 0.0470(18) 0.062(2) 0.0448(17) 0.0188(15) 0.0222(15) 0.0291(16)
C27 0.0482(19) 0.0539(19) 0.0545(19) 0.0236(16) 0.0232(16) 0.0280(16)
C25 0.0460(18) 0.0462(17) 0.0471(18) 0.0101(14) 0.0124(15) 0.0201(15)
C28 0.0505(19) 0.0416(16) 0.0558(19) 0.0143(15) 0.0219(16) 0.0178(15)
C26 0.052(2) 0.0561(19) 0.0419(17) 0.0119(15) 0.0100(15) 0.0293(17)
C5 0.073(3) 0.062(2) 0.052(2) 0.0237(18) 0.0176(19) 0.036(2)
C17 0.0422(18) 0.0537(19) 0.0487(18) 0.0163(15) 0.0096(15) 0.0146(15)
C21 0.064(2) 0.0483(18) 0.0456(18) 0.0131(15) 0.0156(17) 0.0234(17)
C2 0.079(3) 0.0492(19) 0.063(2) 0.0191(17) 0.037(2) 0.0238(19)
C9 0.062(2) 0.072(2) 0.0483(19) 0.0221(17) 0.0279(17) 0.0392(19)
C16 0.065(2) 0.087(3) 0.072(2) 0.032(2) 0.036(2) 0.049(2)
C4 0.105(4) 0.066(2) 0.059(2) 0.032(2) 0.026(2) 0.046(3)
C13 0.054(2) 0.082(3) 0.053(2) 0.0327(19) 0.0258(18) 0.027(2)
C20 0.076(3) 0.062(2) 0.046(2) 0.0154(17) 0.0064(19) 0.030(2)
C10 0.059(2) 0.094(3) 0.050(2) 0.013(2) 0.0239(18) 0.040(2)
C18 0.045(2) 0.088(3) 0.068(2) 0.028(2) 0.0111(18) 0.022(2)
N4 0.081(3) 0.178(5) 0.046(2) 0.035(3) 0.021(2) 0.030(3)
C11 0.049(2) 0.137(4) 0.045(2) 0.032(2) 0.0233(18) 0.039(3)
C3 0.114(4) 0.060(2) 0.067(3) 0.035(2) 0.048(3) 0.040(3)
C12 0.058(2) 0.122(4) 0.064(3) 0.053(3) 0.030(2) 0.034(3)
C19 0.061(3) 0.088(3) 0.066(3) 0.024(2) 0.001(2) 0.030(2)
C30 0.081(3) 0.101(3) 0.065(2) 0.044(2) 0.026(2) 0.053(3)
C31 0.085(3) 0.063(2) 0.102(3) 0.047(2) 0.038(3) 0.039(2)
C14 0.122(5) 0.223(8) 0.048(3) 0.015(4) 0.019(3) 0.095(5)
C15 0.120(5) 0.316(11) 0.058(3) 0.090(5) 0.024(3) -0.008(6)

loop_
_atom_type_symbol
_atom_type_description
_atom_type_scat_dispersion_real
_atom_type_scat_dispersion_imag
_atom_type_scat_source
C C 0.0033 0.0016 'International Tables Vol C Tables 4.2.6.8 and 6.1.1.4'
H H 0.0000 0.0000 'International Tables Vol C Tables 4.2.6.8 and 6.1.1.4'
N N 0.0061 0.0033 'International Tables Vol C Tables 4.2.6.8 and 6.1.1.4'
S S 0.1246 0.1234 'International Tables Vol C Tables 4.2.6.8 and 6.1.1.4'

loop_
_geom_angle_atom_site_label_1
_geom_angle_atom_site_label_2
_geom_angle_atom_site_label_3
_geom_angle
_geom_angle_site_symmetry_1
_geom_angle_site_symmetry_3
_geom_angle_publ_flag
C1 S2 C23 95.57(14) . . ?
C17 S1 C7 94.50(14) . . ?
C22 N1 C32 117.8(3) . . ?
C22 N1 C23 124.6(2) . . ?
C32 N1 C23 115.5(2) . . ?
C6 N2 C16 118.0(3) . . ?
C6 N2 C7 125.7(3) . . ?
C16 N2 C7 115.5(3) . . ?
C29 C24 C25 116.4(3) . . ?
C29 C24 C23 120.9(3) . . ?
C25 C24 C23 122.5(3) . . ?
C27 N3 C31 120.4(3) . . ?
C27 N3 C30 120.6(3) . . ?
C31 N3 C30 118.1(3) . . ?
N1 C23 C24 111.1(2) . . ?
N1 C23 C7 112.1(2) . . ?
C24 C23 C7 111.5(2) . . ?
N1 C23 S2 109.26(19) . . ?
C24 C23 S2 106.7(2) . . ?
C7 C23 S2 105.97(19) . . ?
N2 C6 C1 121.1(3) . . ?
N2 C6 C5 120.9(3) . . ?
C1 C6 C5 118.0(3) . . ?
C2 C1 C6 120.8(3) . . ?
C2 C1 S2 120.3(3) . . ?
C6 C1 S2 118.9(2) . . ?
C28 C29 C24 122.0(3) . . ?
N2 C7 C8 110.2(2) . . ?
N2 C7 C23 111.9(2) . . ?
C8 C7 C23 112.9(2) . . ?
N2 C7 S1 109.0(2) . . ?
C8 C7 S1 106.9(2) . . ?
C23 C7 S1 105.70(19) . . ?
N1 C22 C17 120.8(3) . . ?
N1 C22 C21 122.0(3) . . ?
C17 C22 C21 117.2(3) . . ?
C13 C8 C9 117.1(3) . . ?
C13 C8 C7 123.1(3) . . ?
C9 C8 C7 119.8(3) . . ?
N3 C27 C28 121.8(3) . . ?
N3 C27 C26 121.9(3) . . ?
C28 C27 C26 116.3(3) . . ?
C26 C25 C24 122.3(3) . . ?
C29 C28 C27 121.6(3) . . ?
C25 C26 C27 121.3(3) . . ?
C4 C5 C6 120.5(4) . . ?
C18 C17 C22 121.0(3) . . ?
C18 C17 S1 120.2(3) . . ?
C22 C17 S1 118.8(2) . . ?
C20 C21 C22 121.0(4) . . ?
C1 C2 C3 119.9(4) . . ?
C10 C9 C8 121.9(4) . . ?
C3 C4 C5 121.4(4) . . ?
C12 C13 C8 121.5(4) . . ?
C19 C20 C21 120.9(4) . . ?
C9 C10 C11 120.7(4) . . ?
C19 C18 C17 120.4(4) . . ?
C15 N4 C11 119.1(5) . . ?
C15 N4 C14 116.2(5) . . ?
C11 N4 C14 118.2(5) . . ?
C10 C11 C12 117.4(3) . . ?
C10 C11 N4 120.8(5) . . ?
C12 C11 N4 121.8(4) . . ?
C4 C3 C2 119.4(4) . . ?
C13 C12 C11 121.4(4) . . ?
C20 C19 C18 119.5(4) . . ?

loop_
_geom_bond_atom_site_label_1
_geom_bond_atom_site_label_2
_geom_bond_distance
_geom_bond_site_symmetry_2
_geom_bond_publ_flag
S2 C1 1.749(3) . ?
S2 C23 1.868(3) . ?
S1 C17 1.753(3) . ?
S1 C7 1.877(3) . ?
N1 C22 1.395(4) . ?
N1 C32 1.461(4) . ?
N1 C23 1.467(4) . ?
N2 C6 1.388(4) . ?
N2 C16 1.463(4) . ?
N2 C7 1.464(4) . ?
C24 C29 1.390(4) . ?
C24 C25 1.397(4) . ?
C24 C23 1.523(4) . ?
N3 C27 1.378(4) . ?
N3 C31 1.440(5) . ?
N3 C30 1.448(5) . ?
C23 C7 1.569(4) . ?
C6 C1 1.400(5) . ?
C6 C5 1.406(4) . ?
C1 C2 1.392(5) . ?
C29 C28 1.378(4) . ?
C7 C8 1.529(4) . ?
C22 C17 1.400(5) . ?
C22 C21 1.406(4) . ?
C8 C13 1.387(5) . ?
C8 C9 1.389(5) . ?
C27 C28 1.402(4) . ?
C27 C26 1.406(4) . ?
C25 C26 1.373(4) . ?
C5 C4 1.376(5) . ?
C17 C18 1.390(5) . ?
C21 C20 1.384(5) . ?
C2 C3 1.396(6) . ?
C9 C10 1.383(5) . ?
C4 C3 1.372(6) . ?
C13 C12 1.377(5) . ?
C20 C19 1.367(6) . ?
C10 C11 1.392(6) . ?
C18 C19 1.382(6) . ?
N4 C15 1.398(7) . ?
N4 C11 1.406(5) . ?
N4 C14 1.464(8) . ?
C11 C12 1.394(6) . ?
